data_7034981
loop_
_publ_author_name
'Li, Cheng-Peng'
'Chen, Jing'
'Mu, Yu-Hai'
'Du, Miao'

_publ_section_title
;
 Exceptional sensitivity to the synthetic approach and halogen substituent
 for Zn(ii) coordination assemblies with 5-halonicotinic acids.
;
_journal_issue 24
_journal_name_full 'Dalton transactions (Cambridge, England : 2003)'
_journal_page_first 11109
_journal_page_last 11118
_journal_paper_doi 10.1039/c5dt00420a
_journal_volume 44
_journal_year 2015
_chemical_formula_moiety 'C12 H6 Br2 N2 O4 Zn, 0.8(H2 O), 0.35(H2 O)'
_chemical_formula_sum 'C12 H8.3 Br2 N2 O5.15 Zn'
_chemical_formula_weight 488.10
_space_group_crystal_system monoclinic
_space_group_IT_number 13
_space_group_name_Hall '-P 2yc'
_space_group_name_H-M_alt 'P 1 2/c 1'
_symmetry_space_group_name_Hall '-P 2yc'
_symmetry_space_group_name_H-M 'P 1 2/c 1'
_atom_sites_solution_hydrogens mixed
_audit_creation_date 2015-04-13
_audit_creation_method
;
Olex2 1.2
(compiled 2014.11.28 svn.r3106 for OlexSys, GUI svn.r4959)
;
_audit_update_record
;
2015-04-27 deposited with the CCDC.
2015-04-29 downloaded from the CCDC.
;
_cell_angle_alpha 90
_cell_angle_beta 96.944(13)
_cell_angle_gamma 90
_cell_formula_units_Z 4
_cell_length_a 7.782(5)
_cell_length_b 7.787(5)
_cell_length_c 26.565(17)
_cell_measurement_reflns_used 2354
_cell_measurement_temperature 296(2)
_cell_measurement_theta_max 27.44
_cell_measurement_theta_min 2.62
_cell_volume 1598.0(18)
_computing_molecular_graphics 'Olex2 (Dolomanov et al., 2009)'
_computing_publication_material 'Olex2 (Dolomanov et al., 2009)'
_computing_structure_refinement 'ShelXL (Sheldrick, 2008)'
_diffrn_ambient_temperature 296.15
_diffrn_measured_fraction_theta_full 0.976
_diffrn_measured_fraction_theta_max 0.941
_diffrn_measurement_device_type 'CCD area detector'
_diffrn_measurement_method 'phi and omega scans'
_diffrn_radiation_monochromator graphite
_diffrn_radiation_type MoK\a
_diffrn_radiation_wavelength 0.71073
_diffrn_reflns_av_R_equivalents 0.0837
_diffrn_reflns_av_unetI/netI 0.1256
_diffrn_reflns_Laue_measured_fraction_full 0.976
_diffrn_reflns_Laue_measured_fraction_max 0.941
_diffrn_reflns_limit_h_max 9
_diffrn_reflns_limit_h_min -10
_diffrn_reflns_limit_k_max 10
_diffrn_reflns_limit_k_min -6
_diffrn_reflns_limit_l_max 35
_diffrn_reflns_limit_l_min -35
_diffrn_reflns_number 8192
_diffrn_reflns_point_group_measured_fraction_full 0.976
_diffrn_reflns_point_group_measured_fraction_max 0.941
_diffrn_reflns_theta_full 25.242
_diffrn_reflns_theta_max 28.402
_diffrn_reflns_theta_min 1.544
_exptl_absorpt_coefficient_mu 6.561
_exptl_absorpt_correction_T_max 0.4394
_exptl_absorpt_correction_T_min 0.3847
_exptl_absorpt_correction_type multi-scan
_exptl_absorpt_process_details
;
SADABS-2012/1 (Bruker,2012) was used for absorption correction.
wR2(int) was 0.1213 before and 0.0839 after correction.
The Ratio of minimum to maximum transmission is 0.5537.
The \l/2 correction factor is 0.0015.
;
_exptl_crystal_colour COLORLESS
_exptl_crystal_colour_primary COLORLESS
_exptl_crystal_density_diffrn 2.029
_exptl_crystal_description BLOCK
_exptl_crystal_F_000 942
_exptl_crystal_size_max 0.18
_exptl_crystal_size_mid 0.17
_exptl_crystal_size_min 0.15
_refine_diff_density_max 1.900
_refine_diff_density_min -1.247
_refine_diff_density_rms 0.193
_refine_ls_extinction_method none
_refine_ls_goodness_of_fit_ref 1.095
_refine_ls_hydrogen_treatment constr
_refine_ls_matrix_type full
_refine_ls_number_parameters 208
_refine_ls_number_reflns 3786
_refine_ls_number_restraints 2
_refine_ls_restrained_S_all 1.095
_refine_ls_R_factor_all 0.1467
_refine_ls_R_factor_gt 0.1101
_refine_ls_shift/su_max 0.000
_refine_ls_shift/su_mean 0.000
_refine_ls_structure_factor_coef Fsqd
_refine_ls_weighting_details 'w=1/[\s^2^(Fo^2^)+(0.0374P)^2^+32.1083P] where P=(Fo^2^+2Fc^2^)/3'
_refine_ls_weighting_scheme calc
_refine_ls_wR_factor_gt 0.2363
_refine_ls_wR_factor_ref 0.2508
_reflns_Friedel_coverage 0.000
_reflns_number_gt 2614
_reflns_number_total 3786
_reflns_threshold_expression 'I > 2\s(I)'
_cod_data_source_file c5dt00420a2.cif
_cod_data_source_block 7
_cod_depositor_comments
;
The following automatic conversions were performed:

'_exptl_absorpt_correction_type' value 'MULTI-SCAN' changed to
'multi-scan' according to
/usr/data/users/saulius/crontab/automatic-downloads/rss-feeds/RSC/lib/dictionaries/cif_core.dic
dictionary named 'cif_core.dic' version 2.4.2 from 2011-04-26.

Automatic conversion script
Id: cif_fix_values 3271 2015-04-21 07:52:19Z andrius 

 Adding full bibliography for 7034975--7034981.cif.
;
_cod_original_formula_sum 'C12 H8.30 Br2 N2 O5.15 Zn'
_cod_database_code 7034981
_shelx_space_group_comment
;
The symmetry employed for this shelxl refinement is uniquely defined
by the following loop, which should always be used as a source of
symmetry information in preference to the above space-group names.
They are only intended as comments.
;
_shelx_estimated_absorpt_t_max 0.440
_shelx_estimated_absorpt_t_min 0.385
_olex2_refinement_description
;
1. Fixed Uiso
 At 1.2 times of:
  All C(H) groups
 At 1.5 times of:
  All O(H,H) groups
2. Restrained distances
 O5-H5A = O5-H5B
 0.85 with sigma of 0.01
3. Others
 Fixed Sof: O5(0.8) H5A(0.8) H5B(0.8) O6(0.35)
4.a Riding coordinates:
 O5(H5A,H5B)
4.b Aromatic/amide H refined with riding coordinates:
 C1(H1), C3(H3), C5(H5), C7(H7), C9(H9), C11(H11)
;
_shelx_shelxl_version_number 2014/7
_olex2_submission_special_instructions 'No special instructions were received'

loop_
_space_group_symop_operation_xyz
'x, y, z'
'-x, y, -z+1/2'
'-x, -y, -z'
'x, -y, z-1/2'

loop_
_atom_site_label
_atom_site_type_symbol
_atom_site_fract_x
_atom_site_fract_y
_atom_site_fract_z
_atom_site_U_iso_or_equiv
_atom_site_adp_type
_atom_site_occupancy
_atom_site_site_symmetry_order
_atom_site_calc_flag
_atom_site_refinement_flags_posn
_atom_site_refinement_flags_occupancy
_atom_site_disorder_assembly
_atom_site_disorder_group
Zn1 Zn 0.61226(18) 0.87890(15) 0.09729(5) 0.0293(3) Uani 1 1 d . . . .
Br1 Br 0.8535(2) 0.6703(2) -0.09402(5) 0.0593(5) Uani 1 1 d . . . .
Br2 Br 0.7828(3) 0.5721(2) 0.29616(5) 0.0736(7) Uani 1 1 d . . . .
O1 O 0.7016(14) 0.0524(10) 0.1531(4) 0.050(3) Uani 1 1 d . . . .
O2 O 0.6009(14) 0.1763(11) 0.0804(4) 0.051(2) Uani 1 1 d . . . .
O3 O 1.3161(13) 0.8875(14) 0.1151(4) 0.060(3) Uani 1 1 d . . . .
O4 O 1.4152(12) 0.8001(13) 0.0456(4) 0.051(2) Uani 1 1 d . . . .
N1 N 0.8066(13) 0.8284(11) 0.0515(4) 0.032(2) Uani 1 1 d . . . .
N2 N 0.6600(14) 0.6634(10) 0.1445(3) 0.032(2) Uani 1 1 d . . . .
C1 C 0.9711(17) 0.8431(13) 0.0722(5) 0.038(3) Uani 1 1 d . . . .
H1 H 0.9924 0.8776 0.1059 0.045 Uiso 1 1 calc R . . .
C2 C 1.1112(16) 0.8100(13) 0.0464(4) 0.033(3) Uani 1 1 d . . . .
C3 C 1.0752(16) 0.7546(14) -0.0041(4) 0.033(3) Uani 1 1 d . . . .
H3 H 1.1652 0.7283 -0.0228 0.040 Uiso 1 1 calc R . . .
C4 C 0.9069(16) 0.7398(13) -0.0257(4) 0.031(2) Uani 1 1 d . . . .
C5 C 0.7712(17) 0.7770(13) 0.0027(4) 0.037(3) Uani 1 1 d . . . .
H5 H 0.6569 0.7663 -0.0119 0.045 Uiso 1 1 calc R . . .
C6 C 1.2922(17) 0.8355(15) 0.0719(5) 0.042(3) Uani 1 1 d . . . .
C7 C 0.7033(15) 0.6789(13) 0.1951(4) 0.031(2) Uani 1 1 d . . . .
H7 H 0.7166 0.7877 0.2095 0.038 Uiso 1 1 calc R . . .
C8 C 0.7280(19) 0.5377(15) 0.2256(5) 0.041(3) Uani 1 1 d . . . .
C9 C 0.7183(18) 0.3739(15) 0.2048(5) 0.043(3) Uani 1 1 d . . . .
H9 H 0.7393 0.2775 0.2252 0.052 Uiso 1 1 calc R . . .
C10 C 0.6764(16) 0.3571(12) 0.1525(4) 0.032(2) Uani 1 1 d . . . .
C11 C 0.6487(15) 0.5061(12) 0.1248(4) 0.028(2) Uani 1 1 d . . . .
H11 H 0.6203 0.4961 0.0899 0.034 Uiso 1 1 calc R . . .
C12 C 0.6606(17) 0.1848(14) 0.1265(5) 0.039(3) Uani 1 1 d . . . .
O5 O 0.662(3) 0.040(2) 0.2839(6) 0.110(7) Uani 0.8 1 d D P A 1
H5A H 0.7701 0.0526 0.2818 0.166 Uiso 0.8 1 d DR P A 1
H5B H 0.6546 -0.0047 0.3130 0.166 Uiso 0.8 1 d DR P A 1
O6 O 0.996(6) 0.021(5) 0.2315(12) 0.085(11) Uani 0.35 1 d . P B 2

loop_
_atom_site_aniso_label
_atom_site_aniso_U_11
_atom_site_aniso_U_22
_atom_site_aniso_U_33
_atom_site_aniso_U_23
_atom_site_aniso_U_13
_atom_site_aniso_U_12
Zn1 0.0362(8) 0.0227(5) 0.0284(6) -0.0026(5) 0.0007(5) 0.0011(5)
Br1 0.0704(11) 0.0728(10) 0.0333(7) -0.0170(6) 0.0009(7) 0.0063(8)
Br2 0.1354(19) 0.0557(9) 0.0260(6) 0.0003(6) -0.0052(8) -0.0047(9)
O1 0.075(8) 0.023(4) 0.052(5) 0.000(4) 0.005(5) 0.006(4)
O2 0.069(7) 0.036(4) 0.046(5) -0.015(4) -0.001(5) 0.001(4)
O3 0.047(6) 0.066(6) 0.061(7) -0.012(5) -0.014(5) 0.006(5)
O4 0.032(6) 0.071(6) 0.050(5) 0.000(5) 0.006(4) -0.003(5)
N1 0.035(6) 0.025(4) 0.036(5) 0.001(4) 0.003(4) 0.000(4)
N2 0.052(6) 0.018(4) 0.024(4) 0.002(3) -0.004(4) 0.004(4)
C1 0.043(8) 0.025(5) 0.044(7) 0.004(4) 0.000(6) 0.001(5)
C2 0.039(7) 0.025(5) 0.034(6) 0.007(4) -0.004(5) -0.004(5)
C3 0.035(7) 0.038(6) 0.029(5) 0.002(4) 0.013(5) 0.005(5)
C4 0.034(7) 0.026(5) 0.031(5) 0.001(4) -0.003(5) 0.001(4)
C5 0.047(8) 0.027(5) 0.035(6) -0.002(4) -0.010(6) 0.000(5)
C6 0.036(7) 0.033(6) 0.056(8) 0.014(5) -0.001(6) 0.006(5)
C7 0.038(7) 0.022(4) 0.034(6) -0.005(4) 0.006(5) -0.001(4)
C8 0.060(9) 0.031(6) 0.034(6) 0.000(4) 0.011(6) 0.000(5)
C9 0.070(10) 0.026(5) 0.034(6) 0.003(5) 0.003(6) -0.001(6)
C10 0.040(7) 0.018(4) 0.036(6) -0.003(4) 0.003(5) 0.000(4)
C11 0.041(7) 0.026(5) 0.017(4) -0.006(4) -0.003(4) -0.001(4)
C12 0.046(8) 0.021(5) 0.051(7) -0.001(5) 0.004(6) -0.002(5)
O5 0.16(2) 0.106(14) 0.069(11) 0.035(10) 0.044(12) 0.010(13)
O6 0.08(3) 0.10(3) 0.06(2) -0.002(17) -0.02(2) 0.00(2)

loop_
_atom_type_symbol
_atom_type_description
_atom_type_scat_dispersion_real
_atom_type_scat_dispersion_imag
_atom_type_scat_source
C C 0.0033 0.0016 'International Tables Vol C Tables 4.2.6.8 and 6.1.1.4'
H H 0.0000 0.0000 'International Tables Vol C Tables 4.2.6.8 and 6.1.1.4'
N N 0.0061 0.0033 'International Tables Vol C Tables 4.2.6.8 and 6.1.1.4'
O O 0.0106 0.0060 'International Tables Vol C Tables 4.2.6.8 and 6.1.1.4'
Zn Zn 0.2839 1.4301 'International Tables Vol C Tables 4.2.6.8 and 6.1.1.4'
Br Br -0.2901 2.4595 'International Tables Vol C Tables 4.2.6.8 and 6.1.1.4'

loop_
_geom_angle_atom_site_label_1
_geom_angle_atom_site_label_2
_geom_angle_atom_site_label_3
_geom_angle
_geom_angle_site_symmetry_1
_geom_angle_site_symmetry_3
O1 Zn1 O2 59.7(3) 1_565 1_565
O1 Zn1 O3 95.1(4) 1_565 1_455
O1 Zn1 N1 109.7(4) 1_565 .
O1 Zn1 N2 94.2(3) 1_565 .
O1 Zn1 C6 121.1(4) 1_565 1_455
O1 Zn1 C12 30.1(4) 1_565 1_565
O2 Zn1 O3 89.7(4) 1_565 1_455
O2 Zn1 C6 93.9(4) 1_565 1_455
O2 Zn1 C12 29.6(3) 1_565 1_565
O3 Zn1 C6 28.3(4) 1_455 1_455
O3 Zn1 C12 91.4(4) 1_455 1_565
O4 Zn1 O1 147.9(4) 1_455 1_565
O4 Zn1 O2 99.3(4) 1_455 1_565
O4 Zn1 O3 58.5(4) 1_455 1_455
O4 Zn1 N1 95.2(4) 1_455 .
O4 Zn1 N2 103.1(4) 1_455 .
O4 Zn1 C6 30.3(4) 1_455 1_455
O4 Zn1 C12 124.6(4) 1_455 1_565
N1 Zn1 O2 95.0(4) . 1_565
N1 Zn1 O3 153.7(4) . 1_455
N1 Zn1 N2 96.3(4) . .
N1 Zn1 C6 125.4(4) . 1_455
N1 Zn1 C12 105.4(4) . 1_565
N2 Zn1 O2 153.8(3) . 1_565
N2 Zn1 O3 90.5(4) . 1_455
N2 Zn1 C6 98.6(4) . 1_455
N2 Zn1 C12 124.2(4) . 1_565
C12 Zn1 C6 108.4(4) 1_565 1_455
C12 O1 Zn1 95.3(7) . 1_545
C12 O2 Zn1 82.3(7) . 1_545
C6 O3 Zn1 81.1(9) . 1_655
C6 O4 Zn1 96.9(8) . 1_655
C1 N1 Zn1 118.0(8) . .
C1 N1 C5 119.6(11) . .
C5 N1 Zn1 122.3(8) . .
C7 N2 Zn1 121.9(7) . .
C11 N2 Zn1 120.1(7) . .
C11 N2 C7 118.1(8) . .
N1 C1 H1 118.1 . .
N1 C1 C2 123.7(11) . .
C2 C1 H1 118.1 . .
C1 C2 C3 116.9(11) . .
C1 C2 C6 120.4(11) . .
C3 C2 C6 122.6(12) . .
C2 C3 H3 120.1 . .
C4 C3 C2 119.7(12) . .
C4 C3 H3 120.1 . .
C3 C4 Br1 120.9(9) . .
C3 C4 C5 120.2(10) . .
C5 C4 Br1 118.9(8) . .
N1 C5 C4 119.8(11) . .
N1 C5 H5 120.1 . .
C4 C5 H5 120.1 . .
O3 C6 Zn1 70.6(8) . 1_655
O3 C6 O4 123.3(12) . .
O3 C6 C2 120.0(13) . .
O4 C6 Zn1 52.8(6) . 1_655
O4 C6 C2 116.7(12) . .
C2 C6 Zn1 168.8(10) . 1_655
N2 C7 H7 119.4 . .
N2 C7 C8 121.2(10) . .
C8 C7 H7 119.4 . .
C7 C8 Br2 118.2(8) . .
C7 C8 C9 120.4(11) . .
C9 C8 Br2 121.4(9) . .
C8 C9 H9 120.7 . .
C8 C9 C10 118.6(10) . .
C10 C9 H9 120.7 . .
C9 C10 C12 122.5(10) . .
C11 C10 C9 117.1(9) . .
C11 C10 C12 120.4(10) . .
N2 C11 C10 124.5(9) . .
N2 C11 H11 117.8 . .
C10 C11 H11 117.8 . .
O1 C12 Zn1 54.6(6) . 1_545
O1 C12 C10 117.8(11) . .
O2 C12 Zn1 68.1(6) . 1_545
O2 C12 O1 122.5(10) . .
O2 C12 C10 119.5(10) . .
C10 C12 Zn1 169.6(9) . 1_545
H5A O5 H5B 106.4 . .

loop_
_geom_bond_atom_site_label_1
_geom_bond_atom_site_label_2
_geom_bond_distance
_geom_bond_site_symmetry_2
Zn1 O1 2.063(9) 1_565
Zn1 O2 2.358(9) 1_565
Zn1 O3 2.409(11) 1_455
Zn1 O4 2.026(9) 1_455
Zn1 N1 2.089(10) .
Zn1 N2 2.101(8) .
Zn1 C6 2.524(13) 1_455
Zn1 C12 2.519(11) 1_565
Br1 C4 1.892(11) .
Br2 C8 1.890(12) .
O1 Zn1 2.063(9) 1_545
O1 C12 1.268(14) .
O2 Zn1 2.358(9) 1_545
O2 C12 1.257(15) .
O3 Zn1 2.409(11) 1_655
O3 C6 1.211(17) .
O4 Zn1 2.026(9) 1_655
O4 C6 1.281(17) .
N1 C1 1.335(15) .
N1 C5 1.353(14) .
N2 C7 1.351(13) .
N2 C11 1.331(12) .
C1 H1 0.9300 .
C1 C2 1.380(19) .
C2 C3 1.406(15) .
C2 C6 1.500(17) .
C3 H3 0.9300 .
C3 C4 1.369(16) .
C4 C5 1.401(18) .
C5 H5 0.9300 .
C6 Zn1 2.524(13) 1_655
C7 H7 0.9300 .
C7 C8 1.365(15) .
C8 C9 1.389(16) .
C9 H9 0.9300 .
C9 C10 1.393(16) .
C10 C11 1.377(14) .
C10 C12 1.508(14) .
C11 H11 0.9300 .
C12 Zn1 2.519(11) 1_545
O5 H5A 0.8525 .
O5 H5B 0.8582 .
O6 O6 0.98(6) 2_755

loop_
_geom_torsion_atom_site_label_1
_geom_torsion_atom_site_label_2
_geom_torsion_atom_site_label_3
_geom_torsion_atom_site_label_4
_geom_torsion
_geom_torsion_site_symmetry_1
_geom_torsion_site_symmetry_4
Zn1 O1 C12 O2 -5.2(15) 1_545 .
Zn1 O1 C12 C10 171.6(10) 1_545 .
Zn1 O2 C12 O1 4.6(14) 1_545 .
Zn1 O2 C12 C10 -172.2(12) 1_545 .
Zn1 O3 C6 O4 3.8(12) 1_655 .
Zn1 O3 C6 C2 -176.1(10) 1_655 .
Zn1 O4 C6 O3 -4.4(14) 1_655 .
Zn1 O4 C6 C2 175.4(8) 1_655 .
Zn1 N1 C1 C2 178.6(8) . .
Zn1 N1 C5 C4 -178.0(7) . .
Zn1 N2 C7 C8 177.7(10) . .
Zn1 N2 C11 C10 -179.6(10) . .
Br1 C4 C5 N1 -179.4(8) . .
Br2 C8 C9 C10 179.7(10) . .
N1 C1 C2 C3 -1.3(16) . .
N1 C1 C2 C6 177.9(10) . .
N2 C7 C8 Br2 -178.5(9) . .
N2 C7 C8 C9 4(2) . .
C1 N1 C5 C4 -0.1(15) . .
C1 C2 C3 C4 1.4(16) . .
C1 C2 C6 Zn1 -161(4) . 1_655
C1 C2 C6 O3 -0.9(17) . .
C1 C2 C6 O4 179.3(10) . .
C2 C3 C4 Br1 178.7(8) . .
C2 C3 C4 C5 -1.0(16) . .
C3 C2 C6 Zn1 18(5) . 1_655
C3 C2 C6 O3 178.1(11) . .
C3 C2 C6 O4 -1.7(16) . .
C3 C4 C5 N1 0.3(16) . .
C5 N1 C1 C2 0.6(16) . .
C6 C2 C3 C4 -177.7(10) . .
C7 N2 C11 C10 0.8(19) . .
C7 C8 C9 C10 -2(2) . .
C8 C9 C10 C11 1(2) . .
C8 C9 C10 C12 -179.2(13) . .
C9 C10 C11 N2 0.2(19) . .
C9 C10 C12 Zn1 35(6) . 1_545
C9 C10 C12 O1 -6(2) . .
C9 C10 C12 O2 170.8(13) . .
C11 N2 C7 C8 -2.7(19) . .
C11 C10 C12 Zn1 -144(5) . 1_545
C11 C10 C12 O1 174.1(13) . .
C11 C10 C12 O2 -9.0(19) . .
C12 C10 C11 N2 -180.0(12) . .
